data_7035698
loop_
_publ_author_name
'Benson, Callum G. M.'
'Vasilenko, Vladislav'
'Garc\'ia-Rodr\'iguez, Ra\'ul'
'Bond, Andrew D.'
'Gonz\'alez Calera, Silvia'
'Gade, Lutz H.'
'Wright, Dominic S.'

_publ_section_title
;
 Synthesis and structures of [S[double bond, length as
 m-dash](H)P(\m-NR)]2, potential building blocks for inorganic
 phosphorus-sulfur macrocycles.
;
_journal_issue 32
_journal_name_full 'Dalton transactions (Cambridge, England : 2003)'
_journal_page_first 14242
_journal_page_last 14247
_journal_paper_doi 10.1039/c5dt02069g
_journal_volume 44
_journal_year 2015
_chemical_formula_moiety 'C8 H20 N2 P2 S2'
_chemical_formula_sum 'C8 H20 N2 P2 S2'
_chemical_formula_weight 270.32
_space_group_crystal_system triclinic
_space_group_IT_number 2
_space_group_name_Hall '-P 1'
_space_group_name_H-M_alt 'P -1'
_symmetry_space_group_name_Hall '-P 1'
_symmetry_space_group_name_H-M 'P -1'
_atom_sites_solution_hydrogens mixed
_audit_creation_method SHELXL-2013
_audit_update_record
;
2015-04-30 deposited with the CCDC.
2015-07-07 downloaded from the CCDC.
;
_cell_angle_alpha 85.594(2)
_cell_angle_beta 88.593(2)
_cell_angle_gamma 79.0550(10)
_cell_formula_units_Z 2
_cell_length_a 5.9112(2)
_cell_length_b 9.9768(3)
_cell_length_c 12.1132(3)
_cell_measurement_reflns_used 4860
_cell_measurement_temperature 180(2)
_cell_measurement_theta_max 27.48
_cell_measurement_theta_min 1.02
_cell_volume 699.27(4)
_computing_cell_refinement 'HKL Scalepack (Otwinowski & Minor, 1997)'
_computing_data_collection 'COLLECT (Nonius, 1999)'
_computing_data_reduction 'HKL Denzo and Scalepack (Otwinowski & Minor, 1997)'
_computing_molecular_graphics 'Mercury (Macrae et al., 2008)'
_computing_publication_material SHELXL
_computing_structure_refinement 'SHELXL (Sheldrick, 2015)'
_computing_structure_solution 'SHELXT (Sheldrick, 2015)'
_diffrn_ambient_temperature 180(2)
_diffrn_measured_fraction_theta_full 0.967
_diffrn_measured_fraction_theta_max 0.968
_diffrn_measurement_device_type 'Nonius KappaCCD'
_diffrn_measurement_method '\w and \f-scans'
_diffrn_radiation_type MoK\a
_diffrn_radiation_wavelength 0.71073
_diffrn_reflns_av_R_equivalents 0.0255
_diffrn_reflns_av_unetI/netI 0.0381
_diffrn_reflns_laue_measured_fraction_full 0.967
_diffrn_reflns_laue_measured_fraction_max 0.968
_diffrn_reflns_limit_h_max 7
_diffrn_reflns_limit_h_min -7
_diffrn_reflns_limit_k_max 12
_diffrn_reflns_limit_k_min -12
_diffrn_reflns_limit_l_max 15
_diffrn_reflns_limit_l_min -15
_diffrn_reflns_number 6232
_diffrn_reflns_point_group_measured_fraction_full 0.967
_diffrn_reflns_point_group_measured_fraction_max 0.968
_diffrn_reflns_theta_full 25.242
_diffrn_reflns_theta_max 27.494
_diffrn_reflns_theta_min 3.730
_diffrn_source 'fine-focus sealed tube'
_exptl_absorpt_coefficient_mu 0.580
_exptl_absorpt_correction_T_max 0.925
_exptl_absorpt_correction_T_min 0.879
_exptl_absorpt_correction_type multi-scan
_exptl_absorpt_process_details 'SORTAV (Blessing, 1995)'
_exptl_crystal_colour colourless
_exptl_crystal_density_diffrn 1.284
_exptl_crystal_description block
_exptl_crystal_F_000 288
_exptl_crystal_recrystallization_method 'Re-crystallisation from solvent: Toluene'
_exptl_crystal_size_max 0.560
_exptl_crystal_size_mid 0.230
_exptl_crystal_size_min 0.140
_refine_diff_density_max 0.292
_refine_diff_density_min -0.265
_refine_diff_density_rms 0.049
_refine_ls_extinction_method none
_refine_ls_goodness_of_fit_ref 1.115
_refine_ls_hydrogen_treatment mixed
_refine_ls_matrix_type full
_refine_ls_number_parameters 141
_refine_ls_number_reflns 3108
_refine_ls_number_restraints 0
_refine_ls_restrained_S_all 1.115
_refine_ls_R_factor_all 0.0305
_refine_ls_R_factor_gt 0.0287
_refine_ls_shift/su_max 0.001
_refine_ls_shift/su_mean 0.000
_refine_ls_structure_factor_coef Fsqd
_refine_ls_weighting_details 'w=1/[\s^2^(Fo^2^)+(0.0220P)^2^+0.2619P] where P=(Fo^2^+2Fc^2^)/3'
_refine_ls_weighting_scheme calc
_refine_ls_wR_factor_gt 0.0766
_refine_ls_wR_factor_ref 0.0779
_reflns_Friedel_coverage 0.000
_reflns_number_gt 2952
_reflns_number_total 3108
_reflns_threshold_expression 'I > 2\s(I)'
_cod_data_source_file c5dt02069g2.cif
_cod_data_source_block IIIA
_cod_depositor_comments 'Adding full bibliography for 7035698--7035700.cif.'
_cod_database_code 7035698
_shelx_space_group_comment
;
The symmetry employed for this shelxl refinement is uniquely defined
by the following loop, which should always be used as a source of
symmetry information in preference to the above space-group names.
They are only intended as comments.
;
_shelx_estimated_absorpt_t_min 0.737
_shelx_estimated_absorpt_t_max 0.923
_shelxl_version_number 2013-4

loop_
_space_group_symop_operation_xyz
'x, y, z'
'-x, -y, -z'

loop_
_atom_site_label
_atom_site_type_symbol
_atom_site_fract_x
_atom_site_fract_y
_atom_site_fract_z
_atom_site_U_iso_or_equiv
_atom_site_adp_type
_atom_site_occupancy
_atom_site_site_symmetry_order
_atom_site_calc_flag
_atom_site_refinement_flags_posn
_atom_site_refinement_flags_adp
P1 P 0.44560(6) 0.84061(3) 0.64170(3) 0.02168(10) Uani 1 1 d . .
H1 H 0.619(3) 0.8934(17) 0.5977(13) 0.029(4) Uiso 1 1 d . .
P2 P 0.46670(6) 0.79081(3) 0.84694(3) 0.02267(10) Uani 1 1 d . .
H2 H 0.651(3) 0.8196(19) 0.8909(14) 0.038(5) Uiso 1 1 d . .
S1 S 0.22763(7) 0.82447(4) 0.53121(3) 0.03544(11) Uani 1 1 d . .
S2 S 0.27342(8) 0.72131(4) 0.95755(3) 0.03807(12) Uani 1 1 d . .
N1 N 0.5533(2) 0.70967(11) 0.73242(9) 0.0242(2) Uani 1 1 d . .
N2 N 0.3656(2) 0.92345(11) 0.75626(8) 0.0226(2) Uani 1 1 d . .
C1 C 0.6744(2) 0.56692(13) 0.71799(12) 0.0261(3) Uani 1 1 d . .
C2 C 0.4994(3) 0.47219(17) 0.72461(17) 0.0451(4) Uani 1 1 d . .
H2A H 0.4232 0.4750 0.7974 0.068 Uiso 1 1 calc R U
H2B H 0.5785 0.3784 0.7140 0.068 Uiso 1 1 calc R U
H2C H 0.3840 0.5023 0.6667 0.068 Uiso 1 1 calc R U
C3 C 0.7950(3) 0.56442(17) 0.60524(14) 0.0415(4) Uani 1 1 d . .
H3A H 0.6804 0.5939 0.5469 0.062 Uiso 1 1 calc R U
H3B H 0.8768 0.4712 0.5944 0.062 Uiso 1 1 calc R U
H3C H 0.9054 0.6266 0.6019 0.062 Uiso 1 1 calc R U
C4 C 0.8495(3) 0.52614(17) 0.81013(14) 0.0396(4) Uani 1 1 d . .
H4A H 0.7695 0.5292 0.8820 0.059 Uiso 1 1 calc R U
H4B H 0.9574 0.5898 0.8062 0.059 Uiso 1 1 calc R U
H4C H 0.9345 0.4331 0.8016 0.059 Uiso 1 1 calc R U
C5 C 0.2133(2) 1.05816(13) 0.77203(11) 0.0237(3) Uani 1 1 d . .
C6 C 0.2841(3) 1.10923(16) 0.87925(12) 0.0341(3) Uani 1 1 d . .
H6A H 0.2635 1.0437 0.9415 0.051 Uiso 1 1 calc R U
H6B H 0.1881 1.1985 0.8913 0.051 Uiso 1 1 calc R U
H6C H 0.4463 1.1183 0.8738 0.051 Uiso 1 1 calc R U
C7 C 0.2527(3) 1.15621(15) 0.67370(12) 0.0323(3) Uani 1 1 d . .
H7A H 0.2063 1.1225 0.6055 0.048 Uiso 1 1 calc R U
H7B H 0.4164 1.1620 0.6687 0.048 Uiso 1 1 calc R U
H7C H 0.1608 1.2472 0.6838 0.048 Uiso 1 1 calc R U
C8 C -0.0378(3) 1.04136(17) 0.77856(14) 0.0369(3) Uani 1 1 d . .
H8A H -0.0594 0.9776 0.8419 0.055 Uiso 1 1 calc R U
H8B H -0.0783 1.0052 0.7102 0.055 Uiso 1 1 calc R U
H8C H -0.1371 1.1304 0.7877 0.055 Uiso 1 1 calc R U

loop_
_atom_site_aniso_label
_atom_site_aniso_U_11
_atom_site_aniso_U_22
_atom_site_aniso_U_33
_atom_site_aniso_U_23
_atom_site_aniso_U_13
_atom_site_aniso_U_12
P1 0.02510(18) 0.02298(18) 0.01734(16) -0.00308(12) 0.00122(12) -0.00503(13)
P2 0.02719(18) 0.02374(18) 0.01751(16) -0.00275(12) -0.00020(12) -0.00536(13)
S1 0.0393(2) 0.0428(2) 0.02517(18) -0.00667(15) -0.00907(15) -0.00742(17)
S2 0.0498(2) 0.0405(2) 0.02553(19) 0.00023(15) 0.01068(16) -0.01504(18)
N1 0.0297(6) 0.0218(5) 0.0197(5) -0.0033(4) 0.0010(4) -0.0011(4)
N2 0.0279(6) 0.0217(5) 0.0177(5) -0.0038(4) 0.0008(4) -0.0025(4)
C1 0.0249(6) 0.0204(6) 0.0326(7) -0.0049(5) 0.0031(5) -0.0030(5)
C2 0.0387(9) 0.0303(8) 0.0701(12) -0.0133(8) 0.0074(8) -0.0135(7)
C3 0.0484(10) 0.0345(8) 0.0387(8) -0.0091(7) 0.0145(7) 0.0001(7)
C4 0.0342(8) 0.0345(8) 0.0459(9) -0.0020(7) -0.0056(7) 0.0044(6)
C5 0.0226(6) 0.0226(6) 0.0253(6) -0.0061(5) 0.0008(5) -0.0013(5)
C6 0.0370(8) 0.0325(8) 0.0326(7) -0.0149(6) -0.0023(6) -0.0006(6)
C7 0.0363(8) 0.0238(7) 0.0351(7) -0.0006(6) 0.0018(6) -0.0024(6)
C8 0.0242(7) 0.0438(9) 0.0428(9) -0.0057(7) 0.0018(6) -0.0062(6)

loop_
_atom_type_symbol
_atom_type_description
_atom_type_scat_dispersion_real
_atom_type_scat_dispersion_imag
_atom_type_scat_source
C C 0.0033 0.0016 'International Tables Vol C Tables 4.2.6.8 and 6.1.1.4'
H H 0.0000 0.0000 'International Tables Vol C Tables 4.2.6.8 and 6.1.1.4'
P P 0.1023 0.0942 'International Tables Vol C Tables 4.2.6.8 and 6.1.1.4'
S S 0.1246 0.1234 'International Tables Vol C Tables 4.2.6.8 and 6.1.1.4'
N N 0.0061 0.0033 'International Tables Vol C Tables 4.2.6.8 and 6.1.1.4'

loop_
_geom_angle_atom_site_label_1
_geom_angle_atom_site_label_2
_geom_angle_atom_site_label_3
_geom_angle
N1 P1 N2 83.88(5)
N1 P1 S1 122.22(4)
N2 P1 S1 121.81(4)
N1 P1 H1 108.3(7)
N2 P1 H1 106.0(7)
S1 P1 H1 111.2(7)
N1 P2 N2 83.88(5)
N1 P2 S2 122.49(5)
N2 P2 S2 122.09(5)
N1 P2 H2 107.0(8)
N2 P2 H2 106.4(8)
S2 P2 H2 111.4(8)
P1 P2 H2 113.8(8)
C1 N1 P1 132.50(9)
C1 N1 P2 131.27(9)
P1 N1 P2 96.17(6)
C5 N2 P2 131.34(9)
C5 N2 P1 131.51(9)
P2 N2 P1 96.03(6)
N1 C1 C4 107.73(11)
N1 C1 C3 108.26(11)
C4 C1 C3 110.48(13)
N1 C1 C2 109.36(12)
C4 C1 C2 110.52(14)
C3 C1 C2 110.43(14)
C1 C2 H2A 109.5
C1 C2 H2B 109.5
H2A C2 H2B 109.5
C1 C2 H2C 109.5
H2A C2 H2C 109.5
H2B C2 H2C 109.5
C1 C3 H3A 109.5
C1 C3 H3B 109.5
H3A C3 H3B 109.5
C1 C3 H3C 109.5
H3A C3 H3C 109.5
H3B C3 H3C 109.5
C1 C4 H4A 109.5
C1 C4 H4B 109.5
H4A C4 H4B 109.5
C1 C4 H4C 109.5
H4A C4 H4C 109.5
H4B C4 H4C 109.5
N2 C5 C7 107.63(11)
N2 C5 C8 109.86(11)
C7 C5 C8 110.71(12)
N2 C5 C6 107.65(11)
C7 C5 C6 110.22(12)
C8 C5 C6 110.66(12)
C5 C6 H6A 109.5
C5 C6 H6B 109.5
H6A C6 H6B 109.5
C5 C6 H6C 109.5
H6A C6 H6C 109.5
H6B C6 H6C 109.5
C5 C7 H7A 109.5
C5 C7 H7B 109.5
H7A C7 H7B 109.5
C5 C7 H7C 109.5
H7A C7 H7C 109.5
H7B C7 H7C 109.5
C5 C8 H8A 109.5
C5 C8 H8B 109.5
H8A C8 H8B 109.5
C5 C8 H8C 109.5
H8A C8 H8C 109.5
H8B C8 H8C 109.5

loop_
_geom_bond_atom_site_label_1
_geom_bond_atom_site_label_2
_geom_bond_distance
P1 N1 1.6785(11)
P1 N2 1.6817(11)
P1 S1 1.9167(5)
P1 H1 1.322(17)
P2 N1 1.6799(11)
P2 N2 1.6804(11)
P2 S2 1.9143(5)
P2 H2 1.314(18)
N1 C1 1.4888(16)
N2 C5 1.4915(16)
C1 C4 1.520(2)
C1 C3 1.525(2)
C1 C2 1.525(2)
C2 H2A 0.9800
C2 H2B 0.9800
C2 H2C 0.9800
C3 H3A 0.9800
C3 H3B 0.9800
C3 H3C 0.9800
C4 H4A 0.9800
C4 H4B 0.9800
C4 H4C 0.9800
C5 C7 1.5244(19)
C5 C8 1.5245(19)
C5 C6 1.5268(18)
C6 H6A 0.9800
C6 H6B 0.9800
C6 H6C 0.9800
C7 H7A 0.9800
C7 H7B 0.9800
C7 H7C 0.9800
C8 H8A 0.9800
C8 H8B 0.9800
C8 H8C 0.9800

loop_
_geom_torsion_atom_site_label_1
_geom_torsion_atom_site_label_2
_geom_torsion_atom_site_label_3
_geom_torsion_atom_site_label_4
_geom_torsion
N2 P1 N1 C1 178.79(13)
S1 P1 N1 C1 54.81(14)
N2 P1 N1 P2 1.54(6)
S1 P1 N1 P2 -122.44(4)
N2 P2 N1 C1 -178.85(13)
S2 P2 N1 C1 -54.44(14)
N2 P2 N1 P1 -1.55(6)
S2 P2 N1 P1 122.87(5)
N1 P2 N2 C5 170.22(13)
S2 P2 N2 C5 45.44(13)
N1 P2 N2 P1 1.54(6)
S2 P2 N2 P1 -123.24(4)
N1 P1 N2 C5 -170.19(13)
S1 P1 N2 C5 -45.82(13)
N1 P1 N2 P2 -1.54(6)
S1 P1 N2 P2 122.83(4)
P1 N1 C1 C4 146.01(12)
P2 N1 C1 C4 -37.63(17)
P1 N1 C1 C3 26.52(18)
P2 N1 C1 C3 -157.11(12)
P1 N1 C1 C2 -93.84(16)
P2 N1 C1 C2 82.53(16)
P2 N2 C5 C7 158.57(11)
P1 N2 C5 C7 -36.54(16)
P2 N2 C5 C8 -80.80(15)
P1 N2 C5 C8 84.08(15)
P2 N2 C5 C6 39.78(16)
P1 N2 C5 C6 -155.34(11)
